data_4000981
loop_
_publ_author_name
'Izawa, Takafumi'
'Miyazaki, Eigo'
'Takimiya, Kazuo'

_publ_section_title
;
 Solution-Processible Organic Semiconductors Based on
 Selenophene-Containing Heteroarenes,
 2,7-Dialkyl[1]benzoselenopheno[3,2-b][1]benzoselenophenes (Cn-BSBSs):
 Syntheses, Properties, Molecular Arrangements, and Field-Effect
 Transistor Characteristics
;
_journal_issue 5
_journal_name_full 'Chemistry of Materials'
_journal_page_first 903
_journal_paper_doi 10.1021/cm8030126
_journal_volume 21
_journal_year 2009
_chemical_formula_moiety 'C30 H40 Se2'
_chemical_formula_sum 'C30 H40 Se2'
_chemical_formula_weight 558.54
_chemical_name_common C8-BSBS
_chemical_name_systematic
; 
C8-BSBS
;
_space_group_IT_number 15
_symmetry_cell_setting monoclinic
_symmetry_Int_Tables_number 15
_symmetry_space_group_name_Hall '-C 2yc'
_symmetry_space_group_name_H-M 'C 1 2/c 1'
_atom_sites_solution_hydrogens geom
_atom_sites_solution_primary direct
_atom_sites_solution_secondary difmap
_audit_creation_method SHELXL-97
_cell_angle_alpha 90.00
_cell_angle_beta 94.912(3)
_cell_angle_gamma 90.00
_cell_formula_units_Z 4
_cell_length_a 56.717(6)
_cell_length_b 4.1874(5)
_cell_length_c 11.1892(11)
_cell_measurement_reflns_used 7062
_cell_measurement_temperature 150(2)
_cell_measurement_theta_max 27.5
_cell_measurement_theta_min 3.3
_cell_volume 2647.6(5)
_computing_cell_refinement PROCESS-AUTO
_computing_data_collection PROCESS-AUTO
_computing_data_reduction 'teXsan Ver. 1.11'
_computing_structure_refinement 'SHELXL-97 (Sheldrick, 1997)'
_computing_structure_solution 'SHELXS-97 (Sheldrick, 1990)'
_diffrn_ambient_temperature 150(2)
_diffrn_detector_area_resol_mean 10.00
_diffrn_measured_fraction_theta_full 0.994
_diffrn_measured_fraction_theta_max 0.994
_diffrn_measurement_device_type 'Rigaku RAXIS-RAPID Imaging Plate'
_diffrn_measurement_method \w
_diffrn_radiation_monochromator graphite
_diffrn_radiation_source 'fine-focus sealed tube'
_diffrn_radiation_type MoK\a
_diffrn_radiation_wavelength 0.71075
_diffrn_reflns_av_R_equivalents 0.0000
_diffrn_reflns_av_sigmaI/netI 0.0364
_diffrn_reflns_limit_h_max 72
_diffrn_reflns_limit_h_min 0
_diffrn_reflns_limit_k_max 5
_diffrn_reflns_limit_k_min 0
_diffrn_reflns_limit_l_max 14
_diffrn_reflns_limit_l_min -14
_diffrn_reflns_number 3035
_diffrn_reflns_theta_full 27.48
_diffrn_reflns_theta_max 27.48
_diffrn_reflns_theta_min 3.61
_diffrn_standards_number 13016
_exptl_absorpt_coefficient_mu 2.809
_exptl_absorpt_correction_T_max 0.755
_exptl_absorpt_correction_T_min 0.309
_exptl_absorpt_correction_type multi-scan
_exptl_absorpt_process_details '(Higashi, 1995)'
_exptl_crystal_colour colorless
_exptl_crystal_density_diffrn 1.401
_exptl_crystal_density_method 'not measured'
_exptl_crystal_description block
_exptl_crystal_F_000 1152
_exptl_crystal_size_max 0.350
_exptl_crystal_size_mid 0.300
_exptl_crystal_size_min 0.100
_refine_diff_density_max 1.439
_refine_diff_density_min -1.395
_refine_diff_density_rms 0.116
_refine_ls_extinction_method none
_refine_ls_goodness_of_fit_ref 1.065
_refine_ls_hydrogen_treatment noref
_refine_ls_matrix_type full
_refine_ls_number_parameters 145
_refine_ls_number_reflns 3035
_refine_ls_number_restraints 0
_refine_ls_restrained_S_all 1.065
_refine_ls_R_factor_all 0.0886
_refine_ls_R_factor_gt 0.0706
_refine_ls_shift/su_max 0.000
_refine_ls_shift/su_mean 0.000
_refine_ls_structure_factor_coef Fsqd
_refine_ls_weighting_details 'calc w=1/[\s^2^(Fo^2^)+(0.1014P)^2^+17.2315P] where P=(Fo^2^+2Fc^2^)/3'
_refine_ls_weighting_scheme calc
_refine_ls_wR_factor_gt 0.1918
_refine_ls_wR_factor_ref 0.2167
_reflns_number_gt 2322
_reflns_number_total 3035
_reflns_threshold_expression >2sigma(I)
_cod_data_source_file cm8030126_si_001.cif
_cod_data_source_block C8-BSBS
_cod_database_code 4000981

loop_
_symmetry_equiv_pos_as_xyz
'x, y, z'
'-x, y, -z+1/2'
'x+1/2, y+1/2, z'
'-x+1/2, y+1/2, -z+1/2'
'-x, -y, -z'
'x, -y, z-1/2'
'-x+1/2, -y+1/2, -z'
'x+1/2, -y+1/2, z-1/2'

loop_
_atom_site_label
_atom_site_type_symbol
_atom_site_fract_x
_atom_site_fract_y
_atom_site_fract_z
_atom_site_U_iso_or_equiv
_atom_site_adp_type
_atom_site_occupancy
_atom_site_symmetry_multiplicity
_atom_site_calc_flag
Se1 Se 0.234094(14) 0.47558(12) 0.84230(4) 0.0663(3) Uani 1 1 d
C1 C 0.25563(14) 0.6745(12) 0.9568(4) 0.0634(17) Uani 1 1 d
C2 C 0.21001(15) 0.6324(13) 0.9322(5) 0.0691(18) Uani 1 1 d
C3 C 0.18586(15) 0.5870(14) 0.9060(6) 0.0725(19) Uani 1 1 d
C4 C 0.16998(15) 0.7152(14) 0.9805(6) 0.0761(19) Uani 1 1 d
C5 C 0.17896(17) 0.8932(15) 1.0819(6) 0.080(2) Uani 1 1 d
C6 C 0.20294(15) 0.9413(14) 1.1086(5) 0.0689(18) Uani 1 1 d
C7 C 0.21890(13) 0.8113(12) 1.0348(4) 0.0617(16) Uani 1 1 d
C8 C 0.14360(17) 0.6604(17) 0.9551(8) 0.092(2) Uani 1 1 d
C9 C 0.13352(15) 0.7522(17) 0.8279(8) 0.088(2) Uani 1 1 d
C10 C 0.10717(16) 0.6972(18) 0.8071(10) 0.103(3) Uani 1 1 d
C11 C 0.09677(14) 0.7749(18) 0.6798(10) 0.095(3) Uani 1 1 d
C12 C 0.07042(15) 0.7136(19) 0.6599(12) 0.110(3) Uani 1 1 d
C13 C 0.06011(13) 0.7832(18) 0.5325(12) 0.109(3) Uani 1 1 d
C14 C 0.03355(14) 0.707(2) 0.5090(14) 0.130(5) Uani 1 1 d
C15 C 0.02343(16) 0.780(3) 0.3831(16) 0.148(5) Uani 1 1 d
H1 H 0.1803 0.4689 0.8363 0.089 Uiso 1 1 d
H2 H 0.1681 0.9820 1.1332 0.099 Uiso 1 1 d
H3 H 0.2084 1.0638 1.1771 0.084 Uiso 1 1 d
H4 H 0.1401 0.4419 0.9667 0.112 Uiso 1 1 d
H5 H 0.1354 0.7868 1.0095 0.112 Uiso 1 1 d
H6 H 0.1416 0.6252 0.7723 0.106 Uiso 1 1 d
H7 H 0.1373 0.9714 0.8147 0.106 Uiso 1 1 d
H8 H 0.1037 0.4816 0.8245 0.124 Uiso 1 1 d
H9 H 0.0994 0.8325 0.8613 0.124 Uiso 1 1 d
H10 H 0.1047 0.6420 0.6255 0.116 Uiso 1 1 d
H11 H 0.1001 0.9919 0.6628 0.116 Uiso 1 1 d
H12 H 0.0673 0.4993 0.6789 0.133 Uiso 1 1 d
H13 H 0.0627 0.8514 0.7132 0.133 Uiso 1 1 d
H14 H 0.0686 0.6560 0.4794 0.130 Uiso 1 1 d
H15 H 0.0627 1.0029 0.5154 0.130 Uiso 1 1 d
H16 H 0.0310 0.4882 0.5271 0.154 Uiso 1 1 d
H17 H 0.0251 0.8342 0.5642 0.154 Uiso 1 1 d
H18 H 0.0318 0.6528 0.3290 0.172 Uiso 1 1 d
H19 H 0.0073 0.7307 0.3737 0.172 Uiso 1 1 d
H20 H 0.0260 0.9990 0.3661 0.172 Uiso 1 1 d

loop_
_atom_site_aniso_label
_atom_site_aniso_U_11
_atom_site_aniso_U_22
_atom_site_aniso_U_33
_atom_site_aniso_U_23
_atom_site_aniso_U_13
_atom_site_aniso_U_12
Se1 0.1380(7) 0.0316(3) 0.0300(3) -0.00112(17) 0.0102(3) 0.0005(3)
C1 0.136(6) 0.027(2) 0.028(2) 0.0056(17) 0.009(3) 0.003(3)
C2 0.139(6) 0.030(2) 0.038(2) 0.000(2) 0.008(3) -0.001(3)
C3 0.133(6) 0.032(3) 0.053(3) 0.001(2) 0.009(4) -0.003(3)
C4 0.123(6) 0.035(3) 0.073(4) 0.001(3) 0.021(4) -0.004(3)
C5 0.151(7) 0.034(3) 0.060(4) 0.005(3) 0.030(4) 0.004(4)
C6 0.125(6) 0.037(3) 0.046(3) 0.000(2) 0.018(3) 0.000(3)
C7 0.125(5) 0.027(2) 0.034(2) 0.0034(18) 0.013(3) 0.001(3)
C8 0.139(7) 0.038(3) 0.104(6) -0.001(3) 0.034(5) -0.007(4)
C9 0.106(5) 0.046(4) 0.115(6) 0.001(4) 0.019(5) -0.010(3)
C10 0.112(6) 0.045(4) 0.154(9) 0.002(5) 0.035(6) -0.006(4)
C11 0.083(5) 0.048(4) 0.155(9) 0.003(5) 0.014(5) -0.005(3)
C12 0.087(5) 0.047(4) 0.201(11) 0.002(5) 0.036(6) -0.002(4)
C13 0.063(4) 0.050(4) 0.213(11) 0.000(6) 0.016(5) -0.002(3)
C14 0.061(4) 0.055(4) 0.276(16) -0.003(7) 0.034(7) -0.001(3)
C15 0.063(5) 0.092(7) 0.286(18) -0.002(10) 0.000(7) 0.005(5)

loop_
_atom_type_symbol
_atom_type_description
_atom_type_scat_dispersion_real
_atom_type_scat_dispersion_imag
_atom_type_scat_source
C C 0.0033 0.0016 'International Tables Vol C Tables 4.2.6.8 and 6.1.1.4'
H H 0.0000 0.0000 'International Tables Vol C Tables 4.2.6.8 and 6.1.1.4'
Se Se -0.0929 2.2259 'International Tables Vol C Tables 4.2.6.8 and 6.1.1.4'

loop_
_geom_angle_atom_site_label_1
_geom_angle_atom_site_label_2
_geom_angle_atom_site_label_3
_geom_angle
_geom_angle_site_symmetry_1
_geom_angle_site_symmetry_3
_geom_angle_publ_flag
C2 Se1 C1 86.6(3) . . yes
C1 C1 C7 117.6(7) 7_567 7_567 yes
C1 C1 Se1 111.9(8) 7_567 . yes
C7 C1 Se1 130.5(4) 7_567 . yes
C3 C2 C7 121.0(6) . . yes
C3 C2 Se1 126.0(4) . . yes
C7 C2 Se1 113.0(6) . . yes
C4 C3 C2 120.0(6) . . yes
C3 C4 C5 118.6(8) . . yes
C3 C4 C8 120.6(7) . . yes
C5 C4 C8 120.8(7) . . yes
C6 C5 C4 122.0(7) . . yes
C5 C6 C7 119.6(6) . . yes
C6 C7 C2 118.8(7) . . yes
C6 C7 C1 130.3(6) . 7_567 yes
C2 C7 C1 110.9(5) . 7_567 yes
C4 C8 C9 114.8(6) . . yes
C10 C9 C8 112.9(7) . . yes
C9 C10 C11 114.1(8) . . yes
C12 C11 C10 113.4(8) . . yes
C11 C12 C13 113.6(8) . . yes
C12 C13 C14 114.3(10) . . yes
C15 C14 C13 113.9(10) . . yes

loop_
_geom_bond_atom_site_label_1
_geom_bond_atom_site_label_2
_geom_bond_distance
_geom_bond_site_symmetry_2
_geom_bond_publ_flag
Se1 C2 1.882(7) . yes
Se1 C1 1.887(6) . yes
C1 C1 1.359(11) 7_567 yes
C1 C7 1.441(9) 7_567 yes
C2 C3 1.389(10) . yes
C2 C7 1.426(8) . yes
C3 C4 1.387(10) . yes
C4 C5 1.415(10) . yes
C4 C8 1.516(11) . yes
C5 C6 1.382(11) . yes
C6 C7 1.388(9) . yes
C7 C1 1.441(9) 7_567 yes
C8 C9 1.536(12) . yes
C9 C10 1.510(12) . yes
C10 C11 1.530(14) . yes
C11 C12 1.514(11) . yes
C12 C13 1.523(16) . yes
C13 C14 1.541(11) . yes
C14 C15 1.507(19) . yes

loop_
_geom_torsion_atom_site_label_1
_geom_torsion_atom_site_label_2
_geom_torsion_atom_site_label_3
_geom_torsion_atom_site_label_4
_geom_torsion
_geom_torsion_site_symmetry_4
_geom_torsion_publ_flag
C2 Se1 C1 C1 -0.1(5) 7_567 yes
C2 Se1 C1 C7 180.0(5) 7_567 yes
C1 Se1 C2 C3 -179.9(5) . yes
C1 Se1 C2 C7 0.1(4) . yes
C7 C2 C3 C4 -0.3(9) . yes
Se1 C2 C3 C4 179.7(5) . yes
C2 C3 C4 C5 0.5(9) . yes
C2 C3 C4 C8 -178.4(6) . yes
C3 C4 C5 C6 -0.2(9) . yes
C8 C4 C5 C6 178.7(6) . yes
C4 C5 C6 C7 -0.3(9) . yes
C5 C6 C7 C2 0.5(8) . yes
C5 C6 C7 C1 -179.7(5) 7_567 yes
C3 C2 C7 C6 -0.2(8) . yes
Se1 C2 C7 C6 179.8(4) . yes
C3 C2 C7 C1 180.0(5) 7_567 yes
Se1 C2 C7 C1 0.0(5) 7_567 yes
C3 C4 C8 C9 -53.5(8) . yes
C5 C4 C8 C9 127.6(7) . yes
C4 C8 C9 C10 -179.3(6) . yes
C8 C9 C10 C11 -177.9(6) . yes
C9 C10 C11 C12 179.1(6) . yes
C10 C11 C12 C13 -178.6(7) . yes
C11 C12 C13 C14 177.2(7) . yes
C12 C13 C14 C15 179.2(8) . yes
